data_7236986
loop_
_publ_author_name
'Yang, Wei'
'Liu, Chunlin'
'Lu, Shuang'
'Du, Jinya'
'Gao, Qingyun'
'Zhang, Ronghua'
'Liu, Yi'
'Yang, Changying'

_publ_section_title
;
 AIE-active smart cyanostyrene luminogens: polymorphism-dependent
 multicolor mechanochromism
;
_journal_issue 2
_journal_name_full 'Journal of Materials Chemistry C'
_journal_page_first 290
_journal_paper_doi 10.1039/C7TC04773H
_journal_volume 6
_journal_year 2018
_chemical_formula_sum 'C45 H55 N2 O4 P'
_chemical_formula_weight 718.88
_chemical_name_systematic NAPM-o
_space_group_IT_number 14
_space_group_name_Hall '-P 2ybc'
_space_group_name_H-M_alt 'P 1 21/c 1'
_symmetry_cell_setting monoclinic
_symmetry_space_group_name_H-M 'P 1 21/c 1'
_atom_sites_solution_hydrogens geom
_atom_sites_solution_primary direct
_atom_sites_solution_secondary difmap
_audit_creation_method SHELXL-97
_audit_update_record
;
2017-10-13 deposited with the CCDC.
2017-12-04 downloaded from the CCDC.
;
_cell_angle_alpha 90.00
_cell_angle_beta 102.203(2)
_cell_angle_gamma 90.00
_cell_formula_units_Z 4
_cell_length_a 14.5581(3)
_cell_length_b 15.8079(3)
_cell_length_c 18.6350(4)
_cell_measurement_reflns_used 13523
_cell_measurement_temperature 296(2)
_cell_measurement_theta_max 73.7020
_cell_measurement_theta_min 4.1850
_cell_volume 4191.63(15)
_computing_structure_refinement 'SHELXL-97 (Sheldrick, 1997)'
_computing_structure_solution 'SHELXS-97 (Sheldrick, 1990)'
_diffrn_ambient_temperature 296(2)
_diffrn_measured_fraction_theta_full 0.970
_diffrn_measured_fraction_theta_max 0.970
_diffrn_measurement_device 'four-circle diffractometer'
_diffrn_measurement_device_type 'XtaLAB Pro: Kappa single'
_diffrn_radiation_monochromator graphite
_diffrn_radiation_source 'fine-focus sealed tube'
_diffrn_radiation_type MoK\a
_diffrn_radiation_wavelength 0.71073
_diffrn_reflns_av_R_equivalents 0.0414
_diffrn_reflns_av_sigmaI/netI 0.0335
_diffrn_reflns_limit_h_max 18
_diffrn_reflns_limit_h_min -16
_diffrn_reflns_limit_k_max 10
_diffrn_reflns_limit_k_min -19
_diffrn_reflns_limit_l_max 12
_diffrn_reflns_limit_l_min -23
_diffrn_reflns_number 24157
_diffrn_reflns_theta_full 26.36
_diffrn_reflns_theta_max 26.36
_diffrn_reflns_theta_min 1.71
_exptl_absorpt_coefficient_mu 0.108
_exptl_absorpt_correction_T_max 0.9787
_exptl_absorpt_correction_T_min 0.9787
_exptl_absorpt_correction_type multi-scan
_exptl_crystal_colour ORANGE
_exptl_crystal_density_diffrn 1.139
_exptl_crystal_density_method 'not measured'
_exptl_crystal_description BLOCK
_exptl_crystal_F_000 1544
_exptl_crystal_size_max 0.20
_exptl_crystal_size_mid 0.20
_exptl_crystal_size_min 0.20
_refine_diff_density_max 1.637
_refine_diff_density_min -1.109
_refine_diff_density_rms 0.091
_refine_ls_extinction_method none
_refine_ls_goodness_of_fit_ref 3.097
_refine_ls_hydrogen_treatment mixed
_refine_ls_matrix_type full
_refine_ls_number_parameters 464
_refine_ls_number_reflns 8312
_refine_ls_number_restraints 0
_refine_ls_restrained_S_all 3.097
_refine_ls_R_factor_all 0.1290
_refine_ls_R_factor_gt 0.1215
_refine_ls_shift/su_max 0.011
_refine_ls_shift/su_mean 0.001
_refine_ls_structure_factor_coef Fsqd
_refine_ls_weighting_details 'calc w=1/[\s^2^(Fo^2^)+(0.1000P)^2^+0.0000P] where P=(Fo^2^+2Fc^2^)/3'
_refine_ls_weighting_scheme calc
_refine_ls_wR_factor_gt 0.3738
_refine_ls_wR_factor_ref 0.3838
_reflns_number_gt 7187
_reflns_number_total 8312
_reflns_threshold_expression >2sigma(I)
_cod_data_source_file c7tc04773h2.cif
_cod_data_source_block sad_CCDC1
_cod_depositor_comments
;
The following automatic conversions were performed:

data item '_symmetry_cell_setting' value 'Monoclinic' was changed to
'monoclinic' in accordance with the
/home/saulius/struct/COD-crude-data/automatic-downloads/DataCite-retrospective/RSC/depositions/lib/dictionaries/cif_core.dic
dictionary named 'cif_core.dic' version 2.4.2 last updated on
2011-04-26.

Automatic conversion script
Id: cif_fix_values 6909 2019-04-08 15:41:33Z antanas 
;
_cod_original_sg_symbol_H-M 'P 21/c'
_cod_database_code 7236986

loop_
_symmetry_equiv_pos_as_xyz
'x, y, z'
'-x, y+1/2, -z+1/2'
'-x, -y, -z'
'x, -y-1/2, z-1/2'

loop_
_atom_site_label
_atom_site_type_symbol
_atom_site_fract_x
_atom_site_fract_y
_atom_site_fract_z
_atom_site_U_iso_or_equiv
_atom_site_adp_type
_atom_site_occupancy
_atom_site_symmetry_multiplicity
_atom_site_calc_flag
_atom_site_refinement_flags
N1 N 0.8274(5) 0.0062(6) 1.2491(3) 0.155(3) Uani 1 1 d .
N2 N 1.1664(4) 0.1142(6) 1.0297(5) 0.132(3) Uani 1 1 d .
P1 P 0.60946(5) 0.20325(5) 1.00565(4) 0.0414(3) Uani 1 1 d .
C1 C 0.3825(7) 0.3394(8) 0.7634(3) 0.176(4) Uani 1 1 d .
H1A H 0.4023 0.3974 0.7683 0.265 Uiso 1 1 calc R
H1B H 0.3487 0.3293 0.7141 0.265 Uiso 1 1 calc R
H1C H 0.4366 0.3032 0.7742 0.265 Uiso 1 1 calc R
C2 C 0.2245(6) 0.3579(7) 0.8007(4) 0.167(4) Uani 1 1 d .
H2A H 0.2286 0.4181 0.8074 0.250 Uiso 1 1 calc R
H2B H 0.1895 0.3340 0.8340 0.250 Uiso 1 1 calc R
H2C H 0.1932 0.3454 0.7511 0.250 Uiso 1 1 calc R
C3 C 0.3000(7) 0.2266(6) 0.7979(5) 0.172(5) Uani 1 1 d .
H3A H 0.2653 0.2209 0.7482 0.257 Uiso 1 1 calc R
H3B H 0.2636 0.2040 0.8308 0.257 Uiso 1 1 calc R
H3C H 0.3582 0.1962 0.8038 0.257 Uiso 1 1 calc R
C4 C 0.8478(2) 0.3195(2) 1.12098(19) 0.0501(8) Uani 1 1 d .
C5 C 0.2648(5) 0.4018(6) 1.0841(5) 0.137(3) Uani 1 1 d .
H5A H 0.2245 0.4130 1.0372 0.205 Uiso 1 1 calc R
H5B H 0.2433 0.4332 1.1214 0.205 Uiso 1 1 calc R
H5C H 0.2636 0.3424 1.0946 0.205 Uiso 1 1 calc R
C6 C 0.4219(6) 0.4075(6) 1.1578(3) 0.135(3) Uani 1 1 d .
H6A H 0.4867 0.4228 1.1621 0.202 Uiso 1 1 calc R
H6B H 0.4174 0.3479 1.1660 0.202 Uiso 1 1 calc R
H6C H 0.3964 0.4381 1.1936 0.202 Uiso 1 1 calc R
C7 C 1.0780(4) 0.0606(5) 1.1193(4) 0.115(2) Uani 1 1 d .
H7A H 1.1347 0.0475 1.1507 0.138 Uiso 1 1 calc R
C8 C 0.8218(4) 0.0258(4) 1.1886(3) 0.1022(18) Uani 1 1 d .
C9 C 0.3711(6) 0.5242(4) 1.0680(5) 0.127(2) Uani 1 1 d .
H9A H 0.4344 0.5407 1.0676 0.190 Uiso 1 1 calc R
H9B H 0.3497 0.5544 1.1061 0.190 Uiso 1 1 calc R
H9C H 0.3311 0.5372 1.0214 0.190 Uiso 1 1 calc R
C10 C 1.0257(4) 0.3231(4) 1.1276(4) 0.1060(19) Uani 1 1 d .
H10A H 1.0751 0.3554 1.1139 0.159 Uiso 1 1 calc R
H10B H 1.0236 0.2678 1.1061 0.159 Uiso 1 1 calc R
H10C H 1.0375 0.3180 1.1801 0.159 Uiso 1 1 calc R
C12 C 0.9943(4) 0.0444(4) 1.1396(3) 0.0941(17) Uani 1 1 d .
H12A H 0.9945 0.0202 1.1851 0.113 Uiso 1 1 calc R
C13 C 1.0766(3) 0.0964(4) 1.0521(4) 0.0935(17) Uani 1 1 d .
C14 C 0.9962(4) 0.1176(4) 1.0055(3) 0.0903(15) Uani 1 1 d .
H14A H 0.9974 0.1418 0.9602 0.108 Uiso 1 1 calc R
C15 C 0.9186(4) 0.3753(5) 1.0173(3) 0.1031(19) Uani 1 1 d .
H15A H 0.9710 0.4054 1.0059 0.155 Uiso 1 1 calc R
H15B H 0.8615 0.4053 0.9977 0.155 Uiso 1 1 calc R
H15C H 0.9155 0.3197 0.9962 0.155 Uiso 1 1 calc R
C16 C 0.9375(4) 0.4568(3) 1.1336(4) 0.0986(17) Uani 1 1 d .
H16A H 0.9894 0.4865 1.1212 0.148 Uiso 1 1 calc R
H16B H 0.9466 0.4524 1.1860 0.148 Uiso 1 1 calc R
H16C H 0.8803 0.4870 1.1147 0.148 Uiso 1 1 calc R
C17 C 0.9108(3) 0.1028(4) 1.0260(3) 0.0849(14) Uani 1 1 d .
H17A H 0.8550 0.1191 0.9948 0.102 Uiso 1 1 calc R
C18 C 0.5261(4) -0.0251(3) 1.1321(3) 0.0864(14) Uani 1 1 d .
H18A H 0.5105 -0.0719 1.1574 0.104 Uiso 1 1 calc R
C19 C 0.3340(6) 0.5191(5) 0.8925(6) 0.154(4) Uani 1 1 d .
H19A H 0.2879 0.5628 0.8784 0.231 Uiso 1 1 calc R
H19B H 0.3551 0.4994 0.8500 0.231 Uiso 1 1 calc R
H19C H 0.3864 0.5412 0.9277 0.231 Uiso 1 1 calc R
C20 C 0.6149(4) -0.0156(3) 1.1219(3) 0.0765(12) Uani 1 1 d .
H20A H 0.6602 -0.0555 1.1417 0.092 Uiso 1 1 calc R
C21 C 0.3679(3) 0.4291(3) 1.0823(2) 0.0714(11) Uani 1 1 d .
C22 C 0.4583(3) 0.0350(3) 1.1047(2) 0.0732(11) Uani 1 1 d .
H22A H 0.3974 0.0284 1.1119 0.088 Uiso 1 1 calc R
C23 C 0.7703(12) 0.3541(11) 1.3317(7) 0.320(13) Uani 1 1 d .
H23A H 0.7530 0.3527 1.3786 0.481 Uiso 1 1 calc R
H23B H 0.7474 0.4054 1.3065 0.481 Uiso 1 1 calc R
H23C H 0.8375 0.3521 1.3386 0.481 Uiso 1 1 calc R
C24 C 0.9080(3) 0.0643(3) 1.0921(2) 0.0705(11) Uani 1 1 d .
C25 C 0.8180(3) 0.0500(3) 1.1138(2) 0.0685(11) Uani 1 1 d .
C26 C 0.4780(2) 0.3235(2) 1.04072(17) 0.0493(7) Uani 1 1 d .
H26A H 0.5119 0.3218 1.0889 0.059 Uiso 1 1 calc R
C27 C 0.6398(3) 0.0515(2) 1.08295(18) 0.0562(9) Uani 1 1 d .
C28 C 0.7306(3) 0.2835(3) 1.28926(18) 0.0629(10) Uani 1 1 d .
C29 C 0.3539(3) 0.3776(3) 0.9497(2) 0.0691(11) Uani 1 1 d .
C30 C 0.9311(3) 0.3680(3) 1.1001(2) 0.0685(10) Uani 1 1 d .
C31 C 0.3205(3) 0.3212(3) 0.8154(2) 0.0684(11) Uani 1 1 d .
C32 C 0.3755(2) 0.3256(2) 0.89595(17) 0.0514(8) Uani 1 1 d .
C33 C 0.8382(2) 0.3077(2) 1.19384(19) 0.0534(8) Uani 1 1 d .
C34 C 0.7547(2) 0.2790(2) 1.21162(17) 0.0510(8) Uani 1 1 d .
C35 C 0.7337(3) 0.0602(3) 1.0680(2) 0.0608(9) Uani 1 1 d .
H35A H 0.7358 0.0748 1.0200 0.073 Uiso 1 1 calc R
C36 C 0.4005(2) 0.3758(2) 1.02383(19) 0.0512(8) Uani 1 1 d .
C37 C 0.4807(3) 0.1042(2) 1.06715(19) 0.0564(8) Uani 1 1 d .
H37A H 0.4351 0.1447 1.0496 0.068 Uiso 1 1 calc R
C38 C 0.4560(2) 0.2751(2) 0.91703(16) 0.0476(7) Uani 1 1 d .
H38A H 0.4754 0.2418 0.8819 0.057 Uiso 1 1 calc R
C39 C 0.5711(2) 0.1139(2) 1.05525(16) 0.0468(7) Uani 1 1 d .
C40 C 0.9697(4) 0.2561(6) 1.2789(4) 0.136(3) Uani 1 1 d .
H40A H 1.0202 0.2739 1.3179 0.204 Uiso 1 1 calc R
H40B H 0.9950 0.2308 1.2405 0.204 Uiso 1 1 calc R
H40C H 0.9314 0.2155 1.2975 0.204 Uiso 1 1 calc R
C41 C 0.6948(2) 0.2519(2) 1.08119(15) 0.0422(7) Uani 1 1 d .
C42 C 0.7741(2) 0.2892(2) 1.06552(17) 0.0453(7) Uani 1 1 d .
H42A H 0.7790 0.2944 1.0168 0.054 Uiso 1 1 calc R
C43 C 0.6848(2) 0.2490(2) 1.15396(16) 0.0468(7) Uani 1 1 d .
H43A H 0.6301 0.2264 1.1644 0.056 Uiso 1 1 calc R
C44 C 0.5073(2) 0.2734(2) 0.98857(16) 0.0435(7) Uani 1 1 d .
C45 C 0.6310(5) 0.2932(11) 1.2829(3) 0.295(11) Uani 1 1 d .
H45A H 0.6172 0.2958 1.3310 0.442 Uiso 1 1 calc R
H45B H 0.5988 0.2459 1.2567 0.442 Uiso 1 1 calc R
H45C H 0.6104 0.3445 1.2568 0.442 Uiso 1 1 calc R
C46 C 0.7324(10) 0.1960(8) 1.3192(8) 0.210(5) Uiso 1 1 d .
H46A H 0.7175 0.1976 1.3669 0.314 Uiso 1 1 calc R
H46B H 0.7939 0.1723 1.3229 0.314 Uiso 1 1 calc R
H46C H 0.6870 0.1618 1.2870 0.314 Uiso 1 1 calc R
O1 O 1.2369(4) 0.0942(8) 1.0723(5) 0.258(6) Uani 1 1 d .
O2 O 1.1653(5) 0.1411(5) 0.9709(5) 0.166(3) Uani 1 1 d .
O3 O 0.2858(4) 0.4383(4) 0.9302(2) 0.180(3) Uani 1 1 d .
O4 O 0.9131(2) 0.3284(2) 1.25033(15) 0.0825(10) Uani 1 1 d .

loop_
_atom_site_aniso_label
_atom_site_aniso_U_11
_atom_site_aniso_U_22
_atom_site_aniso_U_33
_atom_site_aniso_U_23
_atom_site_aniso_U_13
_atom_site_aniso_U_12
N1 0.128(5) 0.233(8) 0.087(3) 0.055(4) -0.018(3) 0.015(5)
N2 0.064(3) 0.168(6) 0.158(6) -0.057(5) 0.010(4) 0.021(3)
P1 0.0398(5) 0.0510(5) 0.0287(4) -0.0024(3) -0.0031(3) 0.0052(3)
C1 0.174(8) 0.295(13) 0.053(3) 0.007(5) 0.008(4) -0.044(9)
C2 0.130(6) 0.244(11) 0.097(5) -0.022(6) -0.042(4) 0.063(7)
C3 0.215(10) 0.142(7) 0.113(6) -0.052(5) -0.066(6) 0.005(6)
C4 0.0365(15) 0.0573(19) 0.0527(18) -0.0034(14) 0.0007(13) 0.0004(13)
C5 0.102(5) 0.172(8) 0.153(6) -0.004(6) 0.066(5) -0.014(5)
C6 0.171(7) 0.167(7) 0.066(3) -0.019(4) 0.024(4) 0.070(6)
C7 0.066(3) 0.157(6) 0.103(4) -0.041(4) -0.026(3) 0.044(3)
C8 0.088(4) 0.133(5) 0.072(3) 0.017(3) -0.014(3) 0.018(3)
C9 0.148(6) 0.078(4) 0.164(6) -0.024(4) 0.056(5) 0.019(4)
C10 0.054(3) 0.118(5) 0.151(5) -0.005(4) 0.035(3) -0.002(3)
C12 0.068(3) 0.126(4) 0.077(3) -0.010(3) -0.012(2) 0.034(3)
C13 0.059(3) 0.098(4) 0.119(4) -0.035(3) 0.007(3) 0.017(2)
C14 0.069(3) 0.096(4) 0.103(4) -0.009(3) 0.011(2) 0.015(3)
C15 0.087(3) 0.140(5) 0.088(3) 0.008(3) 0.031(3) -0.039(4)
C16 0.090(4) 0.078(3) 0.126(5) -0.013(3) 0.018(3) -0.021(3)
C17 0.059(2) 0.106(4) 0.082(3) 0.012(3) -0.003(2) 0.017(2)
C18 0.106(4) 0.063(3) 0.084(3) 0.016(2) 0.006(3) -0.015(2)
C19 0.151(7) 0.096(5) 0.217(9) 0.084(6) 0.046(6) 0.026(4)
C20 0.090(3) 0.055(2) 0.077(3) 0.017(2) -0.001(2) 0.005(2)
C21 0.070(2) 0.084(3) 0.061(2) -0.008(2) 0.0156(18) 0.017(2)
C22 0.073(3) 0.073(3) 0.070(2) 0.001(2) 0.0088(19) -0.015(2)
C23 0.383(19) 0.40(2) 0.256(13) -0.267(15) 0.248(15) -0.291(18)
C24 0.060(2) 0.077(3) 0.063(2) -0.0093(19) -0.0115(17) 0.0245(19)
C25 0.071(2) 0.070(2) 0.057(2) 0.0027(18) -0.0048(17) 0.0209(19)
C26 0.0507(17) 0.0546(18) 0.0390(15) 0.0000(13) 0.0012(12) 0.0046(14)
C27 0.061(2) 0.0549(19) 0.0456(17) 0.0001(14) -0.0050(14) 0.0077(15)
C28 0.070(2) 0.083(3) 0.0332(16) -0.0032(16) 0.0032(15) -0.0035(19)
C29 0.064(2) 0.076(3) 0.058(2) -0.0040(18) -0.0072(17) 0.029(2)
C30 0.0473(19) 0.079(3) 0.079(3) -0.009(2) 0.0133(17) -0.0126(18)
C31 0.069(2) 0.073(2) 0.050(2) 0.0030(18) -0.0158(17) 0.016(2)
C32 0.0502(17) 0.0531(18) 0.0436(17) 0.0048(14) -0.0068(13) 0.0074(14)
C33 0.0419(16) 0.063(2) 0.0482(18) -0.0060(14) -0.0077(13) 0.0014(14)
C34 0.0515(18) 0.063(2) 0.0333(15) -0.0026(13) -0.0026(13) 0.0001(14)
C35 0.064(2) 0.059(2) 0.0545(19) 0.0011(16) 0.0013(16) 0.0193(17)
C36 0.0529(18) 0.0487(18) 0.0510(18) 0.0013(14) 0.0087(14) 0.0024(14)
C37 0.0555(19) 0.0550(19) 0.0537(18) -0.0028(15) 0.0002(14) -0.0052(15)
C38 0.0487(17) 0.0500(17) 0.0380(15) -0.0014(12) -0.0044(12) 0.0032(13)
C39 0.0513(17) 0.0477(16) 0.0352(14) -0.0053(12) -0.0049(12) 0.0035(13)
C40 0.087(4) 0.202(8) 0.093(4) 0.006(5) -0.041(3) 0.055(4)
C41 0.0390(14) 0.0516(17) 0.0320(13) 0.0018(11) -0.0020(11) 0.0051(12)
C42 0.0436(16) 0.0508(17) 0.0395(15) 0.0027(12) 0.0041(12) 0.0041(12)
C43 0.0459(16) 0.0574(19) 0.0339(14) 0.0008(12) 0.0013(11) -0.0025(13)
C44 0.0433(15) 0.0470(16) 0.0367(14) 0.0032(12) 0.0005(11) 0.0017(12)
C45 0.081(4) 0.76(4) 0.049(3) -0.074(8) 0.023(3) 0.000(10)
O1 0.067(3) 0.475(17) 0.220(7) -0.065(9) 0.004(4) 0.055(6)
O2 0.104(4) 0.198(7) 0.208(7) -0.003(6) 0.061(5) 0.011(4)
O3 0.181(5) 0.238(7) 0.092(3) -0.041(3) -0.038(3) 0.172(5)
O4 0.0528(15) 0.126(3) 0.0578(16) -0.0183(17) -0.0133(12) -0.0079(16)

loop_
_atom_type_symbol
_atom_type_description
_atom_type_scat_dispersion_real
_atom_type_scat_dispersion_imag
_atom_type_scat_source
C C 0.0033 0.0016 'International Tables Vol C Tables 4.2.6.8 and 6.1.1.4'
H H 0.0000 0.0000 'International Tables Vol C Tables 4.2.6.8 and 6.1.1.4'
N N 0.0061 0.0033 'International Tables Vol C Tables 4.2.6.8 and 6.1.1.4'
O O 0.0106 0.0060 'International Tables Vol C Tables 4.2.6.8 and 6.1.1.4'
P P 0.1023 0.0942 'International Tables Vol C Tables 4.2.6.8 and 6.1.1.4'

loop_
_geom_angle_atom_site_label_1
_geom_angle_atom_site_label_2
_geom_angle_atom_site_label_3
_geom_angle
O2 N2 O1 123.7(9)
O2 N2 C13 119.7(6)
O1 N2 C13 116.4(9)
C44 P1 C41 105.85(14)
C44 P1 C39 103.36(15)
C41 P1 C39 99.44(13)
C33 C4 C42 116.6(3)
C33 C4 C30 123.4(3)
C42 C4 C30 119.9(3)
C13 C7 C12 119.1(4)
N1 C8 C25 178.2(7)
C7 C12 C24 120.6(6)
C14 C13 C7 122.4(6)
C14 C13 N2 118.0(7)
C7 C13 N2 119.6(6)
C13 C14 C17 119.0(6)
C24 C17 C14 121.0(4)
C20 C18 C22 119.9(4)
C18 C20 C27 121.7(4)
C6 C21 C9 111.0(6)
C6 C21 C36 111.2(4)
C9 C21 C36 113.1(4)
C6 C21 C5 103.5(6)
C9 C21 C5 109.8(5)
C36 C21 C5 107.7(4)
C18 C22 C37 120.4(5)
C17 C24 C12 117.8(5)
C17 C24 C25 120.7(3)
C12 C24 C25 121.4(5)
C35 C25 C8 119.4(5)
C35 C25 C24 123.5(4)
C8 C25 C24 117.1(4)
C36 C26 C44 122.6(3)
C20 C27 C39 118.8(4)
C20 C27 C35 122.4(4)
C39 C27 C35 118.8(3)
C23 C28 C45 104.3(9)
C23 C28 C46 123.3(10)
C45 C28 C46 93.9(9)
C23 C28 C34 114.0(5)
C45 C28 C34 110.4(4)
C46 C28 C34 108.4(6)
O3 C29 C32 119.0(3)
O3 C29 C36 116.5(4)
C32 C29 C36 124.4(3)
C15 C30 C16 109.2(5)
C15 C30 C10 106.3(5)
C16 C30 C10 108.3(4)
C15 C30 C4 111.1(3)
C16 C30 C4 109.5(4)
C10 C30 C4 112.3(4)
C2 C31 C1 118.8(6)
C2 C31 C32 115.9(4)
C1 C31 C32 111.3(4)
C2 C31 C3 101.9(7)
C1 C31 C3 99.6(7)
C32 C31 C3 106.6(4)
C29 C32 C38 116.1(3)
C29 C32 C31 125.4(3)
C38 C32 C31 118.5(3)
O4 C33 C34 118.7(3)
O4 C33 C4 118.6(3)
C34 C33 C4 122.7(3)
C43 C34 C33 117.1(3)
C43 C34 C28 117.3(3)
C33 C34 C28 125.5(3)
C25 C35 C27 129.2(4)
C26 C36 C29 116.0(3)
C26 C36 C21 121.9(3)
C29 C36 C21 122.1(3)
C22 C37 C39 120.3(4)
C44 C38 C32 122.0(3)
C37 C39 C27 118.9(3)
C37 C39 P1 124.3(3)
C27 C39 P1 116.8(3)
C42 C41 C43 118.9(3)
C42 C41 P1 118.5(2)
C43 C41 P1 122.6(2)
C41 C42 C4 122.1(3)
C41 C43 C34 121.9(3)
C38 C44 C26 118.6(3)
C38 C44 P1 115.7(2)
C26 C44 P1 125.7(2)
C29 O3 C19 107.5(6)
C33 O4 C40 112.9(4)

loop_
_geom_bond_atom_site_label_1
_geom_bond_atom_site_label_2
_geom_bond_distance
N1 C8 1.155(8)
N2 O2 1.171(9)
N2 O1 1.201(9)
N2 C13 1.481(9)
P1 C44 1.828(3)
P1 C41 1.837(3)
P1 C39 1.838(4)
C1 C31 1.485(10)
C2 C31 1.485(8)
C3 C31 1.546(9)
C4 C33 1.407(5)
C4 C42 1.407(4)
C4 C30 1.552(5)
C5 C21 1.568(8)
C6 C21 1.498(7)
C7 C13 1.370(10)
C7 C12 1.374(9)
C8 C25 1.435(7)
C9 C21 1.528(8)
C10 C30 1.538(7)
C12 C24 1.411(5)
C13 C14 1.346(7)
C14 C17 1.395(8)
C15 C30 1.518(7)
C16 C30 1.531(7)
C17 C24 1.382(7)
C18 C20 1.354(7)
C18 C22 1.386(7)
C19 O3 1.680(11)
C20 C27 1.377(6)
C21 C36 1.531(5)
C22 C37 1.375(6)
C23 C28 1.419(9)
C24 C25 1.468(7)
C25 C35 1.348(5)
C26 C36 1.380(5)
C26 C44 1.389(5)
C27 C39 1.422(5)
C27 C35 1.458(6)
C28 C45 1.438(9)
C28 C46 1.489(14)
C28 C34 1.561(5)
C29 O3 1.373(5)
C29 C32 1.382(5)
C29 C36 1.404(5)
C31 C32 1.547(4)
C32 C38 1.403(4)
C33 O4 1.386(4)
C33 C34 1.401(5)
C34 C43 1.397(4)
C37 C39 1.389(5)
C38 C44 1.384(4)
C40 O4 1.443(8)
C41 C42 1.382(4)
C41 C43 1.395(4)
